data_7712049
loop_
_publ_author_name
'P&#xe9;rez-Ortega, Ignacio'
'Alb&#xe9;niz, Ana C'

_publ_section_title
;
 Multifaceted role of silver salts as ligand scavengers and different
 behavior of nickel and palladium complexes: beyond halide abstraction.
;
_journal_issue 5
_journal_name_full 'Dalton transactions (Cambridge, England : 2003)'
_journal_page_first 1425
_journal_page_last 1432
_journal_paper_doi 10.1039/d2dt03948f
_journal_volume 52
_journal_year 2023
_chemical_formula_moiety 'C43 H36 F3 Ni O P2, B F4'
_chemical_formula_sum 'C43 H36 B F7 Ni O P2'
_chemical_formula_weight 833.18
_space_group_crystal_system monoclinic
_space_group_IT_number 14
_space_group_name_Hall '-P 2yn'
_space_group_name_H-M_alt 'P 1 21/n 1'
_atom_sites_solution_hydrogens mixed
_atom_sites_solution_primary dual
_audit_creation_date 2022-09-20
_audit_creation_method
;
Olex2 1.3
(compiled 2020.11.12 svn.r5f609507 for OlexSys, GUI svn.r6408)
;
_audit_update_record
;
2022-11-18 deposited with the CCDC.	2023-01-05 downloaded from the CCDC.
;
_cell_angle_alpha 90
_cell_angle_beta 95.104(5)
_cell_angle_gamma 90
_cell_formula_units_Z 4
_cell_length_a 14.9997(11)
_cell_length_b 16.0731(9)
_cell_length_c 17.9157(8)
_cell_measurement_reflns_used 2545
_cell_measurement_temperature 298
_cell_measurement_theta_max 23.4480
_cell_measurement_theta_min 3.7320
_cell_volume 4302.2(4)
_computing_cell_refinement 'CrysAlisPro 1.171.39.45g (Rigaku OD, 2018)'
_computing_data_collection 'CrysAlisPro 1.171.39.45g (Rigaku OD, 2018)'
_computing_data_reduction 'CrysAlisPro 1.171.39.45g (Rigaku OD, 2018)'
_computing_molecular_graphics 'Olex2 1.3 (Dolomanov et al., 2009)'
_computing_publication_material 'Olex2 1.3 (Dolomanov et al., 2009)'
_computing_structure_refinement 'SHELXL 2014/7 (Sheldrick, 2015)'
_computing_structure_solution 'SHELXT 2014/5 (Sheldrick, 2014)'
_diffrn_ambient_temperature 298
_diffrn_detector 'CCD plate'
_diffrn_detector_area_resol_mean 10.4757
_diffrn_detector_type Atlas
_diffrn_measured_fraction_theta_full 0.991
_diffrn_measured_fraction_theta_max 0.830
_diffrn_measurement_details
;
List of Runs (angles in degrees, time in seconds):

  # Type    Start    End  Width  t~exp~   \w     \q     \k     \f   Frames
#--------------------------------------------------------------------------
  1  \w    -72.00  97.00   1.00   94.56    --   12.36   0.00 -30.00  169
;
_diffrn_measurement_device 'four-circle diffractometer'
_diffrn_measurement_device_type 'SuperNova, Dual, Cu at home/near, Atlas'
_diffrn_measurement_method '\w scans'
_diffrn_orient_matrix_type 'CrysAlisPro convention (1999,Acta A55,543-557)'
_diffrn_orient_matrix_UB_11 -0.0205235000
_diffrn_orient_matrix_UB_12 0.0294845000
_diffrn_orient_matrix_UB_13 -0.0255480000
_diffrn_orient_matrix_UB_21 0.0426564000
_diffrn_orient_matrix_UB_22 0.0164399000
_diffrn_orient_matrix_UB_23 -0.0060116000
_diffrn_orient_matrix_UB_31 0.0033327000
_diffrn_orient_matrix_UB_32 -0.0284395000
_diffrn_orient_matrix_UB_33 -0.0298639000
_diffrn_radiation_monochromator mirror
_diffrn_radiation_probe x-ray
_diffrn_radiation_type 'Mo K\a'
_diffrn_radiation_wavelength 0.71073
_diffrn_reflns_av_R_equivalents 0.0471
_diffrn_reflns_av_unetI/netI 0.1005
_diffrn_reflns_Laue_measured_fraction_full 0.991
_diffrn_reflns_Laue_measured_fraction_max 0.830
_diffrn_reflns_limit_h_max 19
_diffrn_reflns_limit_h_min -17
_diffrn_reflns_limit_k_max 21
_diffrn_reflns_limit_k_min -16
_diffrn_reflns_limit_l_max 18
_diffrn_reflns_limit_l_min -24
_diffrn_reflns_number 19444
_diffrn_reflns_point_group_measured_fraction_full 0.991
_diffrn_reflns_point_group_measured_fraction_max 0.830
_diffrn_reflns_theta_full 25.242
_diffrn_reflns_theta_max 29.531
_diffrn_reflns_theta_min 3.302
_diffrn_source 'micro-focus sealed X-ray tube'
_diffrn_source_type 'SuperNova (Mo) X-ray Source'
_exptl_absorpt_coefficient_mu 0.586
_exptl_absorpt_correction_T_max 1.000
_exptl_absorpt_correction_T_min 0.453
_exptl_absorpt_correction_type gaussian
_exptl_absorpt_process_details
;
CrysAlisPro 1.171.39.45g (Rigaku Oxford Diffraction, 2018)
Numerical absorption correction based on gaussian integration over
			a multifaceted crystal model
Empirical absorption correction using spherical harmonics,
 implemented in SCALE3 ABSPACK scaling algorithm.
;
_exptl_crystal_colour 'clear light yellow'
_exptl_crystal_colour_lustre clear
_exptl_crystal_colour_modifier light
_exptl_crystal_colour_primary yellow
_exptl_crystal_density_diffrn 1.286
_exptl_crystal_description block
_exptl_crystal_F_000 1712
_exptl_crystal_size_max 0.365
_exptl_crystal_size_mid 0.275
_exptl_crystal_size_min 0.123
_refine_diff_density_max 0.868
_refine_diff_density_min -0.401
_refine_diff_density_rms 0.062
_refine_ls_extinction_method none
_refine_ls_goodness_of_fit_ref 1.028
_refine_ls_hydrogen_treatment constr
_refine_ls_matrix_type full
_refine_ls_number_parameters 553
_refine_ls_number_reflns 9976
_refine_ls_number_restraints 1
_refine_ls_restrained_S_all 1.028
_refine_ls_R_factor_all 0.1724
_refine_ls_R_factor_gt 0.0833
_refine_ls_shift/su_max 0.000
_refine_ls_shift/su_mean 0.000
_refine_ls_structure_factor_coef Fsqd
_refine_ls_weighting_details 'w=1/[\s^2^(Fo^2^)+(0.0704P)^2^+5.5061P] where P=(Fo^2^+2Fc^2^)/3'
_refine_ls_weighting_scheme calc
_refine_ls_wR_factor_gt 0.1833
_refine_ls_wR_factor_ref 0.2250
_reflns_Friedel_coverage 0.000
_reflns_number_gt 4557
_reflns_number_total 9976
_reflns_threshold_expression 'I > 2\s(I)'
_cod_data_source_file d2dt03948f2.cif
_cod_data_source_block ni2
_cod_depositor_comments 'Adding full bibliography for 7712049--7712051.cif.'
_cod_database_code 7712049
_shelx_shelxl_version_number 2014/7
_chemical_oxdiff_formula 'C11 H10 N O'
_chemical_oxdiff_usercomment 'yellow block'
_shelx_space_group_comment
;
The symmetry employed for this shelxl refinement is uniquely defined
by the following loop, which should always be used as a source of
symmetry information in preference to the above space-group names.
They are only intended as comments.
;
_reflns_odcompleteness_completeness 98.76
_reflns_odcompleteness_iscentric 1
_reflns_odcompleteness_theta 26.32
_olex2_refinement_description
;
1. Fixed Uiso
 At 1.2 times of:
  All C(H) groups
 At 1.5 times of:
  All O(H,H) groups
2. Restrained distances
 Ni1-H1a \\sim Ni1-H1b
 with sigma of 0.02
3. Others
 Fixed Sof: F2(0.5) F6(0.5) F3(0.5) F5(0.5) F4(0.5) F1(0.5) F12(0.5) F9(0.5)
 F11(0.5) F8(0.5) F10(0.5) F7(0.5)
4.a Free rotating group:
 O1(H1a,H1b)
4.b Aromatic/amide H refined with riding coordinates:
 C15(H15), C13(H13), C25(H25), C19(H19), C6(H6), C21(H21), C12(H12), C18(H18),
 C9(H9), C16(H16), C3(H3), C5(H5), C33(H33), C11(H11), C4(H4), C23(H23),
 C22(H22), C17(H17), C39(H39), C27(H27), C10(H10), C24(H24), C43(H43), C34(H34),
  C31(H31), C28(H28), C35(H35), C41(H41), C29(H29), C30(H30), C40(H40),
 C42(H42), C37(H37), C36(H36)
;
_smtbx_masks_void_probe_radius 1.2
_smtbx_masks_void_truncation_radius 1.2
_olex2_submission_special_instructions 'No special instructions were received'
_oxdiff_exptl_absorpt_empirical_details
;
Empirical correction (ABSPACK) includes:
- Absorption correction using spherical harmonics
- Frame scaling
;
_oxdiff_exptl_absorpt_empirical_full_max 1.348
_oxdiff_exptl_absorpt_empirical_full_min 0.712

loop_
_space_group_symop_operation_xyz
'x, y, z'
'-x+1/2, y+1/2, -z+1/2'
'-x, -y, -z'
'x-1/2, -y-1/2, z-1/2'

loop_
_atom_site_label
_atom_site_type_symbol
_atom_site_fract_x
_atom_site_fract_y
_atom_site_fract_z
_atom_site_U_iso_or_equiv
_atom_site_adp_type
_atom_site_occupancy
_atom_site_site_symmetry_order
_atom_site_calc_flag
_atom_site_refinement_flags_posn
_atom_site_refinement_flags_adp
_atom_site_refinement_flags_occupancy
_atom_site_disorder_assembly
_atom_site_disorder_group
Ni1 Ni 0.28003(5) 0.65674(5) 0.56846(4) 0.0626(3) Uani 1 1 d D . . . .
P2 P 0.21041(10) 0.56623(9) 0.64997(7) 0.0561(4) Uani 1 1 d . . . . .
P1 P 0.34799(11) 0.76345(11) 0.50691(8) 0.0667(4) Uani 1 1 d . . . . .
O1 O 0.3768(3) 0.5743(3) 0.5580(2) 0.0772(12) Uani 1 1 d G . . . .
H1A H 0.4326 0.5852 0.5612 0.116 Uiso 1 1 d DG U . . .
H1B H 0.3717 0.5302 0.5318 0.116 Uiso 1 1 d DG U . . .
F2 F 0.1576(13) 0.6340(16) 0.4513(12) 0.123(10) Uani 0.5 1 d . . P . .
C14 C 0.0940(3) 0.5844(3) 0.6679(3) 0.0490(12) Uani 1 1 d . . . . .
F6 F 0.0230(13) 0.6286(18) 0.4828(9) 0.106(5) Uani 0.5 1 d . . P . .
F3 F 0.070(2) 0.7261(15) 0.4009(16) 0.118(10) Uani 0.5 1 d . . P . .
C20 C 0.2078(3) 0.4569(4) 0.6246(3) 0.0579(14) Uani 1 1 d . . . . .
C15 C 0.0706(4) 0.6486(3) 0.7150(3) 0.0569(13) Uani 1 1 d . . . . .
H15 H 0.1153 0.6803 0.7407 0.068 Uiso 1 1 calc R U . . .
C2 C 0.1087(4) 0.7365(3) 0.5336(3) 0.0581(13) Uani 1 1 d . . . . .
C1 C 0.1876(4) 0.7337(3) 0.5796(3) 0.0537(13) Uani 1 1 d . . . . .
C8 C 0.2739(4) 0.5693(3) 0.7419(3) 0.0560(13) Uani 1 1 d . . . . .
C13 C 0.2365(4) 0.5552(3) 0.8087(3) 0.0648(15) Uani 1 1 d . . . . .
H13 H 0.1757 0.5440 0.8085 0.078 Uiso 1 1 calc R U . . .
C25 C 0.2112(4) 0.4349(4) 0.5497(3) 0.0637(15) Uani 1 1 d . . . . .
H25 H 0.2212 0.4755 0.5145 0.076 Uiso 1 1 calc R U . . .
C26 C 0.4055(4) 0.8341(4) 0.5747(3) 0.0632(15) Uani 1 1 d . . . . .
C19 C 0.0260(4) 0.5381(3) 0.6303(3) 0.0631(14) Uani 1 1 d . . . . .
H19 H 0.0401 0.4951 0.5986 0.076 Uiso 1 1 calc R U . . .
C6 C 0.1968(4) 0.7903(3) 0.6400(3) 0.0622(15) Uani 1 1 d . . . . .
H6 H 0.2491 0.7902 0.6721 0.075 Uiso 1 1 calc R U . . .
C21 C 0.1934(4) 0.3950(4) 0.6759(3) 0.0683(16) Uani 1 1 d . . . . .
H21 H 0.1914 0.4086 0.7262 0.082 Uiso 1 1 calc R U . . .
C12 C 0.2891(5) 0.5579(4) 0.8747(3) 0.0743(17) Uani 1 1 d . . . . .
H12 H 0.2629 0.5483 0.9190 0.089 Uiso 1 1 calc R U . . .
C18 C -0.0625(4) 0.5555(4) 0.6397(3) 0.0720(16) Uani 1 1 d . . . . .
H18 H -0.1077 0.5237 0.6150 0.086 Uiso 1 1 calc R U . . .
C9 C 0.3651(4) 0.5862(4) 0.7452(3) 0.0732(17) Uani 1 1 d . . . . .
H9 H 0.3915 0.5964 0.7011 0.088 Uiso 1 1 calc R U . . .
C16 C -0.0176(4) 0.6655(4) 0.7239(3) 0.0702(16) Uani 1 1 d . . . . .
H16 H -0.0327 0.7079 0.7558 0.084 Uiso 1 1 calc R U . . .
C7 C 0.0937(5) 0.6824(4) 0.4656(4) 0.0710(17) Uani 1 1 d . . . . .
C3 C 0.0406(4) 0.7914(4) 0.5471(4) 0.0703(16) Uani 1 1 d . . . . .
H3 H -0.0125 0.7914 0.5160 0.084 Uiso 1 1 calc R U . . .
C32 C 0.2794(4) 0.8317(4) 0.4428(3) 0.0660(15) Uani 1 1 d . . . . .
C5 C 0.1289(5) 0.8463(3) 0.6522(3) 0.0699(16) Uani 1 1 d . . . . .
H5 H 0.1362 0.8841 0.6916 0.084 Uiso 1 1 calc R U . . .
C38 C 0.4367(4) 0.7290(4) 0.4497(3) 0.0725(17) Uani 1 1 d . . . . .
C33 C 0.2227(4) 0.8891(4) 0.4698(3) 0.0696(16) Uani 1 1 d . . . . .
H33 H 0.2216 0.8947 0.5214 0.084 Uiso 1 1 calc R U . . .
C11 C 0.3769(6) 0.5737(4) 0.8780(4) 0.085(2) Uani 1 1 d . . . . .
H11 H 0.4107 0.5750 0.9240 0.102 Uiso 1 1 calc R U . . .
C4 C 0.0513(5) 0.8455(4) 0.6059(4) 0.0836(19) Uani 1 1 d . . . . .
H4 H 0.0054 0.8821 0.6147 0.100 Uiso 1 1 calc R U . . .
C23 C 0.1854(4) 0.2927(4) 0.5787(4) 0.0753(17) Uani 1 1 d . . . . .
H23 H 0.1778 0.2377 0.5635 0.090 Uiso 1 1 calc R U . . .
C22 C 0.1820(4) 0.3136(4) 0.6534(4) 0.0779(18) Uani 1 1 d . . . . .
H22 H 0.1720 0.2726 0.6883 0.094 Uiso 1 1 calc R U . . .
C17 C -0.0836(4) 0.6187(4) 0.6849(4) 0.0776(18) Uani 1 1 d . . . . .
H17 H -0.1435 0.6308 0.6897 0.093 Uiso 1 1 calc R U . . .
C39 C 0.5176(5) 0.7695(5) 0.4525(4) 0.0862(19) Uani 1 1 d . . . . .
H39 H 0.5279 0.8152 0.4838 0.103 Uiso 1 1 calc R U . . .
C27 C 0.4389(4) 0.8037(5) 0.6430(3) 0.0834(19) Uani 1 1 d . . . . .
H27 H 0.4302 0.7478 0.6536 0.100 Uiso 1 1 calc R U . . .
C10 C 0.4171(5) 0.5882(4) 0.8127(4) 0.087(2) Uani 1 1 d . . . . .
H10 H 0.4781 0.5991 0.8142 0.104 Uiso 1 1 calc R U . . .
C24 C 0.1998(4) 0.3530(4) 0.5274(3) 0.0718(16) Uani 1 1 d . . . . .
H24 H 0.2021 0.3389 0.4772 0.086 Uiso 1 1 calc R U . . .
C43 C 0.4213(5) 0.6622(4) 0.4040(3) 0.0796(18) Uani 1 1 d . . . . .
H43 H 0.3664 0.6350 0.4016 0.096 Uiso 1 1 calc R U . . .
C34 C 0.1673(5) 0.9390(4) 0.4234(4) 0.0830(19) Uani 1 1 d . . . . .
H34 H 0.1293 0.9771 0.4434 0.100 Uiso 1 1 calc R U . . .
C31 C 0.4185(5) 0.9189(5) 0.5596(4) 0.093(2) Uani 1 1 d . . . . .
H31 H 0.3946 0.9413 0.5143 0.112 Uiso 1 1 calc R U . . .
C28 C 0.4852(5) 0.8531(7) 0.6967(4) 0.109(3) Uani 1 1 d . . . . .
H28 H 0.5070 0.8313 0.7429 0.130 Uiso 1 1 calc R U . . .
C35 C 0.1691(5) 0.9315(5) 0.3476(4) 0.096(2) Uani 1 1 d . . . . .
H35 H 0.1337 0.9660 0.3156 0.115 Uiso 1 1 calc R U . . .
C41 C 0.5687(6) 0.6742(5) 0.3643(4) 0.094(2) Uani 1 1 d . . . . .
H41 H 0.6139 0.6551 0.3363 0.113 Uiso 1 1 calc R U . . .
C29 C 0.4978(5) 0.9367(7) 0.6791(5) 0.111(3) Uani 1 1 d . . . . .
H29 H 0.5285 0.9712 0.7142 0.133 Uiso 1 1 calc R U . . .
C30 C 0.4660(5) 0.9690(5) 0.6111(6) 0.103(2) Uani 1 1 d . . . . .
H30 H 0.4764 1.0245 0.5999 0.123 Uiso 1 1 calc R U . . .
C40 C 0.5837(5) 0.7429(6) 0.4094(4) 0.102(2) Uani 1 1 d . . . . .
H40 H 0.6378 0.7713 0.4107 0.123 Uiso 1 1 calc R U . . .
C42 C 0.4895(6) 0.6341(5) 0.3600(4) 0.091(2) Uani 1 1 d . . . . .
H42 H 0.4796 0.5884 0.3285 0.110 Uiso 1 1 calc R U . . .
C37 C 0.2800(5) 0.8243(6) 0.3661(4) 0.107(3) Uani 1 1 d . . . . .
H37 H 0.3185 0.7867 0.3462 0.128 Uiso 1 1 calc R U . . .
C36 C 0.2236(6) 0.8726(7) 0.3188(4) 0.122(3) Uani 1 1 d . . . . .
H36 H 0.2224 0.8654 0.2672 0.147 Uiso 1 1 calc R U . . .
F5 F 0.0497(19) 0.619(2) 0.4673(13) 0.156(10) Uani 0.5 1 d . . P . .
F4 F 0.045(2) 0.7125(18) 0.4129(15) 0.142(11) Uani 0.5 1 d . . P . .
F1 F 0.1665(15) 0.6594(18) 0.4368(13) 0.120(9) Uani 0.5 1 d . . P . .
F12 F 0.353(2) 0.4768(10) 0.4305(17) 0.213(11) Uani 0.5 1 d . . P . .
F9 F 0.4581(9) 0.4015(14) 0.3603(13) 0.148(6) Uani 0.5 1 d . . P . .
F11 F 0.4048(11) 0.4424(9) 0.4596(6) 0.106(4) Uani 0.5 1 d . . P . .
F8 F 0.4113(14) 0.4516(12) 0.3240(6) 0.134(6) Uani 0.5 1 d . . P . .
B1 B 0.3823(6) 0.4164(5) 0.3886(5) 0.076(2) Uani 1 1 d . . . . .
F13 F 0.3273(4) 0.3522(4) 0.3820(3) 0.182(3) Uani 1 1 d . . . . .
F10 F 0.4489(11) 0.3804(17) 0.4242(18) 0.227(10) Uani 0.5 1 d . . P . .
F7 F 0.3263(12) 0.4660(9) 0.3570(12) 0.177(7) Uani 0.5 1 d . . P . .

loop_
_atom_site_aniso_label
_atom_site_aniso_U_11
_atom_site_aniso_U_22
_atom_site_aniso_U_33
_atom_site_aniso_U_23
_atom_site_aniso_U_13
_atom_site_aniso_U_12
Ni1 0.0495(4) 0.0728(5) 0.0630(4) -0.0214(4) -0.0086(3) 0.0123(4)
P2 0.0502(9) 0.0656(9) 0.0511(7) -0.0061(7) -0.0036(6) 0.0109(7)
P1 0.0592(10) 0.0852(11) 0.0547(8) -0.0114(8) -0.0008(7) 0.0129(8)
O1 0.063(3) 0.086(3) 0.083(3) -0.023(2) 0.004(2) 0.019(2)
F2 0.102(16) 0.127(13) 0.125(14) -0.085(11) -0.076(13) 0.060(12)
C14 0.053(3) 0.049(3) 0.045(3) 0.004(2) 0.005(2) 0.005(2)
F6 0.114(10) 0.138(10) 0.073(9) -0.046(9) 0.045(7) -0.079(8)
F3 0.19(2) 0.094(8) 0.064(10) 0.016(7) -0.011(9) -0.025(11)
C20 0.047(3) 0.070(4) 0.055(3) -0.002(3) -0.006(2) 0.013(3)
C15 0.055(4) 0.054(3) 0.062(3) -0.002(3) 0.008(3) 0.003(3)
C2 0.052(3) 0.060(3) 0.061(3) 0.004(3) -0.003(3) -0.002(3)
C1 0.054(3) 0.059(3) 0.048(3) -0.005(3) 0.001(2) -0.003(3)
C8 0.059(4) 0.054(3) 0.053(3) 0.001(3) -0.004(3) 0.004(3)
C13 0.069(4) 0.071(4) 0.053(3) -0.009(3) -0.003(3) 0.001(3)
C25 0.067(4) 0.067(4) 0.056(3) -0.002(3) -0.002(3) -0.004(3)
C26 0.065(4) 0.069(4) 0.056(3) -0.006(3) 0.009(3) -0.001(3)
C19 0.062(4) 0.061(3) 0.066(3) -0.005(3) 0.001(3) 0.001(3)
C6 0.064(4) 0.065(4) 0.057(3) -0.006(3) 0.002(3) -0.009(3)
C21 0.080(5) 0.067(4) 0.057(3) -0.002(3) 0.001(3) 0.009(3)
C12 0.098(6) 0.069(4) 0.053(3) 0.001(3) -0.003(3) 0.000(4)
C18 0.056(4) 0.080(4) 0.078(4) 0.002(3) -0.010(3) -0.002(3)
C9 0.058(4) 0.090(4) 0.070(4) 0.006(3) -0.002(3) 0.003(3)
C16 0.062(4) 0.071(4) 0.080(4) -0.006(3) 0.019(3) 0.005(3)
C7 0.059(4) 0.079(5) 0.071(4) -0.008(4) -0.017(4) -0.009(4)
C3 0.053(4) 0.063(4) 0.094(4) 0.007(3) 0.000(3) 0.007(3)
C32 0.062(4) 0.082(4) 0.054(3) 0.004(3) 0.006(3) 0.006(3)
C5 0.088(5) 0.045(3) 0.080(4) -0.006(3) 0.024(4) -0.007(3)
C38 0.060(4) 0.098(5) 0.058(3) -0.009(3) -0.002(3) 0.020(4)
C33 0.079(5) 0.066(4) 0.066(4) 0.007(3) 0.017(3) 0.002(3)
C11 0.104(6) 0.073(4) 0.072(4) -0.003(3) -0.030(4) 0.011(4)
C4 0.074(5) 0.058(4) 0.121(6) 0.013(4) 0.021(4) 0.011(3)
C23 0.065(4) 0.064(4) 0.095(5) -0.014(4) -0.007(3) 0.003(3)
C22 0.072(5) 0.078(4) 0.082(4) 0.011(4) -0.008(3) 0.006(3)
C17 0.056(4) 0.093(5) 0.085(4) 0.012(4) 0.012(3) 0.015(4)
C39 0.066(5) 0.106(5) 0.085(4) -0.004(4) -0.001(4) 0.019(4)
C27 0.076(5) 0.108(5) 0.065(4) -0.008(4) 0.000(3) -0.013(4)
C10 0.066(4) 0.103(5) 0.087(5) 0.006(4) -0.024(4) 0.000(4)
C24 0.071(4) 0.079(4) 0.065(4) -0.012(3) 0.001(3) 0.006(3)
C43 0.088(5) 0.091(5) 0.060(3) -0.004(4) 0.009(3) 0.003(4)
C34 0.079(5) 0.079(4) 0.092(5) 0.020(4) 0.013(4) 0.008(4)
C31 0.084(5) 0.101(6) 0.095(5) -0.013(5) 0.011(4) 0.002(4)
C28 0.095(6) 0.161(8) 0.069(4) -0.022(5) 0.003(4) -0.020(6)
C35 0.070(5) 0.123(6) 0.094(5) 0.044(5) 0.000(4) 0.016(4)
C41 0.088(6) 0.112(6) 0.085(5) 0.015(5) 0.021(4) 0.045(5)
C29 0.079(6) 0.148(8) 0.108(7) -0.059(6) 0.015(5) -0.022(6)
C30 0.087(6) 0.091(5) 0.133(7) -0.021(6) 0.026(5) -0.004(5)
C40 0.066(5) 0.151(7) 0.091(5) -0.013(5) 0.009(4) 0.030(5)
C42 0.116(7) 0.095(5) 0.064(4) -0.008(4) 0.016(4) 0.025(5)
C37 0.084(5) 0.175(8) 0.061(4) 0.020(5) 0.006(4) 0.039(5)
C36 0.095(6) 0.211(10) 0.061(4) 0.029(5) 0.012(4) 0.033(7)
F5 0.22(2) 0.168(14) 0.093(9) -0.087(9) 0.107(11) -0.128(17)
F4 0.142(17) 0.22(3) 0.057(9) -0.007(13) -0.040(12) 0.053(17)
F1 0.087(12) 0.17(2) 0.110(10) -0.060(10) 0.029(9) -0.021(12)
F12 0.28(3) 0.118(12) 0.27(3) -0.071(15) 0.19(2) -0.036(14)
F9 0.073(8) 0.212(17) 0.169(14) -0.082(13) 0.062(10) -0.026(9)
F11 0.131(12) 0.111(10) 0.071(5) -0.040(6) -0.020(6) -0.001(7)
F8 0.151(14) 0.184(13) 0.067(6) 0.002(7) 0.009(7) -0.064(11)
B1 0.072(6) 0.079(5) 0.073(5) -0.013(4) -0.011(5) -0.008(5)
F13 0.181(6) 0.206(6) 0.166(5) -0.084(5) 0.059(4) -0.119(5)
F10 0.103(11) 0.30(3) 0.27(2) 0.15(2) -0.023(13) 0.024(12)
F7 0.139(12) 0.177(12) 0.195(14) -0.068(11) -0.092(12) 0.060(11)

loop_
_atom_type_symbol
_atom_type_description
_atom_type_scat_dispersion_real
_atom_type_scat_dispersion_imag
_atom_type_scat_source
C C 0.0033 0.0016 'International Tables Vol C Tables 4.2.6.8 and 6.1.1.4'
H H 0.0000 0.0000 'International Tables Vol C Tables 4.2.6.8 and 6.1.1.4'
B B 0.0013 0.0007 'International Tables Vol C Tables 4.2.6.8 and 6.1.1.4'
F F 0.0171 0.0103 'International Tables Vol C Tables 4.2.6.8 and 6.1.1.4'
Ni Ni 0.3393 1.1124 'International Tables Vol C Tables 4.2.6.8 and 6.1.1.4'
O O 0.0106 0.0060 'International Tables Vol C Tables 4.2.6.8 and 6.1.1.4'
P P 0.1023 0.0942 'International Tables Vol C Tables 4.2.6.8 and 6.1.1.4'

loop_
_exptl_crystal_face_index_h
_exptl_crystal_face_index_k
_exptl_crystal_face_index_l
_exptl_crystal_face_perp_dist
-17 0 17 0.0614
17 0 -17 0.0614
-7 -18 -12 0.1375
7 18 12 0.1375
-13 16 -8 0.1014
12 -18 2 0.1415
-3 15 19 0.1000
3 -15 -19 0.1000

loop_
_geom_angle_atom_site_label_1
_geom_angle_atom_site_label_2
_geom_angle_atom_site_label_3
_geom_angle
_geom_angle_site_symmetry_1
_geom_angle_site_symmetry_3
_geom_angle_publ_flag
P1 Ni1 P2 169.18(6) . . ?
O1 Ni1 P2 90.82(14) . . ?
O1 Ni1 P1 95.31(14) . . ?
C1 Ni1 P2 88.22(16) . . ?
C1 Ni1 P1 85.62(16) . . ?
C1 Ni1 O1 179.0(2) . . ?
C14 P2 Ni1 119.41(16) . . ?
C14 P2 C8 105.5(2) . . ?
C20 P2 Ni1 116.16(19) . . ?
C20 P2 C14 101.5(2) . . ?
C20 P2 C8 104.5(2) . . ?
C8 P2 Ni1 108.42(18) . . ?
C26 P1 Ni1 110.20(19) . . ?
C26 P1 C32 104.5(3) . . ?
C26 P1 C38 103.7(3) . . ?
C32 P1 Ni1 119.5(2) . . ?
C38 P1 Ni1 114.4(2) . . ?
C38 P1 C32 103.0(3) . . ?
Ni1 O1 H1A 125.3 . . ?
Ni1 O1 H1B 125.2 . . ?
H1A O1 H1B 104.4 . . ?
C7 F2 F5 46.2(14) . . ?
F1 F2 C7 81(5) . . ?
F1 F2 F5 120(5) . . ?
C15 C14 P2 121.3(4) . . ?
C19 C14 P2 120.1(4) . . ?
C19 C14 C15 118.4(5) . . ?
F5 F6 C7 57(5) . . ?
C25 C20 P2 119.1(4) . . ?
C21 C20 P2 122.0(4) . . ?
C21 C20 C25 118.5(5) . . ?
C14 C15 H15 119.6 . . ?
C16 C15 C14 120.8(5) . . ?
C16 C15 H15 119.6 . . ?
C1 C2 C7 121.7(5) . . ?
C1 C2 C3 121.4(5) . . ?
C3 C2 C7 116.9(5) . . ?
C2 C1 Ni1 123.9(4) . . ?
C2 C1 C6 117.2(5) . . ?
C6 C1 Ni1 118.9(4) . . ?
C13 C8 P2 123.7(4) . . ?
C13 C8 C9 117.9(5) . . ?
C9 C8 P2 118.3(4) . . ?
C8 C13 H13 120.1 . . ?
C12 C13 C8 119.8(6) . . ?
C12 C13 H13 120.1 . . ?
C20 C25 H25 119.7 . . ?
C24 C25 C20 120.5(6) . . ?
C24 C25 H25 119.7 . . ?
C27 C26 P1 119.1(5) . . ?
C27 C26 C31 118.1(6) . . ?
C31 C26 P1 122.8(5) . . ?
C14 C19 H19 119.9 . . ?
C18 C19 C14 120.3(5) . . ?
C18 C19 H19 119.9 . . ?
C1 C6 H6 119.5 . . ?
C5 C6 C1 121.0(6) . . ?
C5 C6 H6 119.5 . . ?
C20 C21 H21 119.6 . . ?
C22 C21 C20 120.7(5) . . ?
C22 C21 H21 119.6 . . ?
C13 C12 H12 118.8 . . ?
C11 C12 C13 122.4(6) . . ?
C11 C12 H12 118.8 . . ?
C19 C18 H18 119.9 . . ?
C17 C18 C19 120.3(6) . . ?
C17 C18 H18 119.9 . . ?
C8 C9 H9 119.4 . . ?
C10 C9 C8 121.2(6) . . ?
C10 C9 H9 119.4 . . ?
C15 C16 H16 120.4 . . ?
C15 C16 C17 119.2(6) . . ?
C17 C16 H16 120.4 . . ?
F2 C7 F6 105.0(17) . . ?
F2 C7 F3 106.6(19) . . ?
F2 C7 C2 117.1(9) . . ?
F2 C7 F1 23(2) . . ?
F6 C7 C2 103.7(8) . . ?
F3 C7 F6 110.5(18) . . ?
F3 C7 C2 113.5(13) . . ?
F5 C7 F2 84.8(19) . . ?
F5 C7 F6 21.5(18) . . ?
F5 C7 F3 110.5(18) . . ?
F5 C7 C2 120.6(10) . . ?
F5 C7 F4 94(2) . . ?
F5 C7 F1 104.2(17) . . ?
F4 C7 F2 119(2) . . ?
F4 C7 F6 90.1(17) . . ?
F4 C7 F3 21(3) . . ?
F4 C7 C2 115.4(16) . . ?
F4 C7 F1 106(2) . . ?
F1 C7 F6 125.4(16) . . ?
F1 C7 F3 89(2) . . ?
F1 C7 C2 114.7(12) . . ?
C2 C3 H3 119.9 . . ?
C4 C3 C2 120.2(6) . . ?
C4 C3 H3 119.9 . . ?
C33 C32 P1 120.8(4) . . ?
C33 C32 C37 117.9(6) . . ?
C37 C32 P1 121.3(5) . . ?
C6 C5 H5 120.2 . . ?
C4 C5 C6 119.6(6) . . ?
C4 C5 H5 120.2 . . ?
C39 C38 P1 121.3(5) . . ?
C43 C38 P1 118.9(5) . . ?
C43 C38 C39 119.9(6) . . ?
C32 C33 H33 118.8 . . ?
C32 C33 C34 122.5(6) . . ?
C34 C33 H33 118.8 . . ?
C12 C11 H11 120.1 . . ?
C12 C11 C10 119.8(6) . . ?
C10 C11 H11 120.1 . . ?
C3 C4 C5 120.6(6) . . ?
C3 C4 H4 119.7 . . ?
C5 C4 H4 119.7 . . ?
C22 C23 H23 120.0 . . ?
C24 C23 H23 120.0 . . ?
C24 C23 C22 120.0(6) . . ?
C21 C22 C23 120.0(6) . . ?
C21 C22 H22 120.0 . . ?
C23 C22 H22 120.0 . . ?
C18 C17 C16 121.0(6) . . ?
C18 C17 H17 119.5 . . ?
C16 C17 H17 119.5 . . ?
C38 C39 H39 119.6 . . ?
C38 C39 C40 120.7(7) . . ?
C40 C39 H39 119.6 . . ?
C26 C27 H27 118.7 . . ?
C26 C27 C28 122.5(7) . . ?
C28 C27 H27 118.7 . . ?
C9 C10 C11 118.9(7) . . ?
C9 C10 H10 120.6 . . ?
C11 C10 H10 120.6 . . ?
C25 C24 H24 119.9 . . ?
C23 C24 C25 120.2(5) . . ?
C23 C24 H24 119.9 . . ?
C38 C43 H43 120.2 . . ?
C38 C43 C42 119.7(7) . . ?
C42 C43 H43 120.2 . . ?
C33 C34 H34 120.5 . . ?
C35 C34 C33 119.0(6) . . ?
C35 C34 H34 120.5 . . ?
C26 C31 H31 119.6 . . ?
C30 C31 C26 120.7(7) . . ?
C30 C31 H31 119.6 . . ?
C27 C28 H28 121.2 . . ?
C27 C28 C29 117.6(8) . . ?
C29 C28 H28 121.2 . . ?
C34 C35 H35 120.1 . . ?
C34 C35 C36 119.8(6) . . ?
C36 C35 H35 120.1 . . ?
C40 C41 H41 119.5 . . ?
C42 C41 H41 119.5 . . ?
C42 C41 C40 121.0(7) . . ?
C28 C29 H29 119.3 . . ?
C30 C29 C28 121.5(8) . . ?
C30 C29 H29 119.3 . . ?
C31 C30 H30 120.2 . . ?
C29 C30 C31 119.5(8) . . ?
C29 C30 H30 120.2 . . ?
C39 C40 H40 120.3 . . ?
C41 C40 C39 119.4(8) . . ?
C41 C40 H40 120.3 . . ?
C43 C42 H42 120.3 . . ?
C41 C42 C43 119.4(7) . . ?
C41 C42 H42 120.3 . . ?
C32 C37 H37 119.8 . . ?
C32 C37 C36 120.4(7) . . ?
C36 C37 H37 119.8 . . ?
C35 C36 C37 120.4(7) . . ?
C35 C36 H36 119.8 . . ?
C37 C36 H36 119.8 . . ?
F6 F5 F2 145(6) . . ?
F6 F5 C7 101(7) . . ?
C7 F5 F2 48.9(12) . . ?
F2 F1 C7 76(5) . . ?
F11 F12 B1 68.3(13) . . ?
F11 F12 F7 123.8(18) . . ?
B1 F12 F7 55.8(9) . . ?
F8 F9 B1 66.8(10) . . ?
F10 F9 F8 125.5(18) . . ?
F10 F9 B1 60.7(10) . . ?
F12 F11 B1 65.4(12) . . ?
F12 F11 F10 120.8(16) . . ?
B1 F11 F10 55.6(9) . . ?
F9 F8 B1 59.7(9) . . ?
F9 F8 F7 111.6(13) . . ?
B1 F8 F7 51.9(8) . . ?
F12 B1 F11 46.3(13) . . ?
F12 B1 F8 108.6(13) . . ?
F9 B1 F12 134.2(15) . . ?
F9 B1 F11 105.5(11) . . ?
F9 B1 F8 53.5(10) . . ?
F9 B1 F13 112.4(10) . . ?
F11 B1 F8 125.9(10) . . ?
F13 B1 F12 112.8(12) . . ?
F13 B1 F11 115.2(9) . . ?
F13 B1 F8 118.9(8) . . ?
F10 B1 F12 109.4(17) . . ?
F10 B1 F9 56.0(11) . . ?
F10 B1 F11 63.3(15) . . ?
F10 B1 F8 108.1(13) . . ?
F10 B1 F13 98.3(12) . . ?
F7 B1 F12 63.2(14) . . ?
F7 B1 F9 120.8(15) . . ?
F7 B1 F11 109.2(11) . . ?
F7 B1 F8 67.3(11) . . ?
F7 B1 F13 93.9(10) . . ?
F7 B1 F10 167.6(16) . . ?
F9 F10 F11 109.3(19) . . ?
F9 F10 B1 63.3(10) . . ?
B1 F10 F11 61.1(11) . . ?
F12 F7 F8 102.7(15) . . ?
B1 F7 F12 60.9(11) . . ?
B1 F7 F8 60.8(8) . . ?

loop_
_geom_bond_atom_site_label_1
_geom_bond_atom_site_label_2
_geom_bond_distance
_geom_bond_site_symmetry_2
_geom_bond_publ_flag
Ni1 P2 2.3687(17) . ?
Ni1 P1 2.3231(19) . ?
Ni1 O1 1.987(4) . ?
Ni1 C1 1.881(5) . ?
P2 C14 1.827(5) . ?
P2 C20 1.814(6) . ?
P2 C8 1.829(5) . ?
P1 C26 1.823(6) . ?
P1 C32 1.835(6) . ?
P1 C38 1.835(6) . ?
O1 H1A 0.8511 . ?
O1 H1B 0.8505 . ?
F2 C7 1.28(2) . ?
F2 F5 1.69(3) . ?
F2 F1 0.51(5) . ?
C14 C15 1.398(7) . ?
C14 C19 1.387(7) . ?
F6 C7 1.42(2) . ?
F6 F5 0.53(3) . ?
F3 C7 1.37(3) . ?
C20 C25 1.392(7) . ?
C20 C21 1.385(8) . ?
C15 H15 0.9300 . ?
C15 C16 1.373(7) . ?
C2 C1 1.382(7) . ?
C2 C7 1.497(8) . ?
C2 C3 1.387(8) . ?
C1 C6 1.410(7) . ?
C8 C13 1.384(7) . ?
C8 C9 1.390(8) . ?
C13 H13 0.9300 . ?
C13 C12 1.361(8) . ?
C25 H25 0.9300 . ?
C25 C24 1.381(8) . ?
C26 C27 1.370(8) . ?
C26 C31 1.406(9) . ?
C19 H19 0.9300 . ?
C19 C18 1.382(8) . ?
C6 H6 0.9300 . ?
C6 C5 1.392(8) . ?
C21 H21 0.9300 . ?
C21 C22 1.375(8) . ?
C12 H12 0.9300 . ?
C12 C11 1.338(9) . ?
C18 H18 0.9300 . ?
C18 C17 1.354(8) . ?
C9 H9 0.9300 . ?
C9 C10 1.380(8) . ?
C16 H16 0.9300 . ?
C16 C17 1.383(9) . ?
C7 F5 1.22(3) . ?
C7 F4 1.24(2) . ?
C7 F1 1.30(2) . ?
C3 H3 0.9300 . ?
C3 C4 1.365(9) . ?
C32 C33 1.373(8) . ?
C32 C37 1.379(8) . ?
C5 H5 0.9300 . ?
C5 C4 1.367(9) . ?
C38 C39 1.374(9) . ?
C38 C43 1.357(8) . ?
C33 H33 0.9300 . ?
C33 C34 1.379(8) . ?
C11 H11 0.9300 . ?
C11 C10 1.382(9) . ?
C4 H4 0.9300 . ?
C23 H23 0.9300 . ?
C23 C22 1.385(8) . ?
C23 C24 1.367(8) . ?
C22 H22 0.9300 . ?
C17 H17 0.9300 . ?
C39 H39 0.9300 . ?
C39 C40 1.377(9) . ?
C27 H27 0.9300 . ?
C27 C28 1.385(9) . ?
C10 H10 0.9300 . ?
C24 H24 0.9300 . ?
C43 H43 0.9300 . ?
C43 C42 1.420(9) . ?
C34 H34 0.9300 . ?
C34 C35 1.365(9) . ?
C31 H31 0.9300 . ?
C31 C30 1.375(10) . ?
C28 H28 0.9300 . ?
C28 C29 1.398(11) . ?
C35 H35 0.9300 . ?
C35 C36 1.381(10) . ?
C41 H41 0.9300 . ?
C41 C40 1.376(10) . ?
C41 C42 1.347(10) . ?
C29 H29 0.9300 . ?
C29 C30 1.369(11) . ?
C30 H30 0.9300 . ?
C40 H40 0.9300 . ?
C42 H42 0.9300 . ?
C37 H37 0.9300 . ?
C37 C36 1.382(10) . ?
C36 H36 0.9300 . ?
F12 F11 1.05(3) . ?
F12 B1 1.325(15) . ?
F12 F7 1.35(3) . ?
F9 F8 1.218(19) . ?
F9 B1 1.308(14) . ?
F9 F10 1.21(2) . ?
F11 B1 1.354(13) . ?
F11 F10 1.38(3) . ?
F8 B1 1.392(13) . ?
F8 F7 1.47(2) . ?
B1 F13 1.320(9) . ?
B1 F10 1.276(16) . ?
B1 F7 1.254(14) . ?

loop_
_geom_torsion_atom_site_label_1
_geom_torsion_atom_site_label_2
_geom_torsion_atom_site_label_3
_geom_torsion_atom_site_label_4
_geom_torsion
_geom_torsion_site_symmetry_1
_geom_torsion_site_symmetry_2
_geom_torsion_site_symmetry_3
_geom_torsion_site_symmetry_4
_geom_torsion_publ_flag
Ni1 P2 C14 C15 -75.4(4) . . . . ?
Ni1 P2 C14 C19 99.9(4) . . . . ?
Ni1 P2 C20 C25 -25.5(5) . . . . ?
Ni1 P2 C20 C21 161.2(4) . . . . ?
Ni1 P2 C8 C13 151.3(4) . . . . ?
Ni1 P2 C8 C9 -29.0(5) . . . . ?
Ni1 P1 C26 C27 29.5(5) . . . . ?
Ni1 P1 C26 C31 -151.5(5) . . . . ?
Ni1 P1 C32 C33 71.7(5) . . . . ?
Ni1 P1 C32 C37 -105.2(6) . . . . ?
Ni1 P1 C38 C39 -134.1(5) . . . . ?
Ni1 P1 C38 C43 46.0(5) . . . . ?
Ni1 C1 C6 C5 -177.6(4) . . . . ?
P2 Ni1 C1 C2 -90.3(4) . . . . ?
P2 Ni1 C1 C6 87.2(4) . . . . ?
P2 C14 C15 C16 175.3(4) . . . . ?
P2 C14 C19 C18 -175.5(4) . . . . ?
P2 C20 C25 C24 -173.1(5) . . . . ?
P2 C20 C21 C22 172.8(5) . . . . ?
P2 C8 C13 C12 179.3(4) . . . . ?
P2 C8 C9 C10 -179.0(5) . . . . ?
P1 Ni1 C1 C2 98.6(4) . . . . ?
P1 Ni1 C1 C6 -83.9(4) . . . . ?
P1 C26 C27 C28 178.5(5) . . . . ?
P1 C26 C31 C30 -176.9(5) . . . . ?
P1 C32 C33 C34 -177.1(5) . . . . ?
P1 C32 C37 C36 175.8(7) . . . . ?
P1 C38 C39 C40 180.0(5) . . . . ?
P1 C38 C43 C42 -179.3(5) . . . . ?
F2 C7 F5 F6 160(7) . . . . ?
C14 P2 C20 C25 105.6(5) . . . . ?
C14 P2 C20 C21 -67.7(5) . . . . ?
C14 P2 C8 C13 22.3(5) . . . . ?
C14 P2 C8 C9 -158.0(4) . . . . ?
C14 C15 C16 C17 -0.7(8) . . . . ?
C14 C19 C18 C17 1.0(9) . . . . ?
F6 C7 F5 F2 -160(7) . . . . ?
F6 C7 F1 F2 -29(5) . . . . ?
F3 C7 F5 F2 105.9(19) . . . . ?
F3 C7 F5 F6 -94(7) . . . . ?
F3 C7 F1 F2 -143(4) . . . . ?
C20 P2 C14 C15 155.5(4) . . . . ?
C20 P2 C14 C19 -29.3(5) . . . . ?
C20 P2 C8 C13 -84.2(5) . . . . ?
C20 P2 C8 C9 95.4(5) . . . . ?
C20 C25 C24 C23 -0.2(9) . . . . ?
C20 C21 C22 C23 0.4(9) . . . . ?
C15 C14 C19 C18 -0.1(8) . . . . ?
C15 C16 C17 C18 1.6(9) . . . . ?
C2 C1 C6 C5 0.0(8) . . . . ?
C2 C7 F5 F2 -118.5(15) . . . . ?
C2 C7 F5 F6 41(8) . . . . ?
C2 C7 F1 F2 102(4) . . . . ?
C2 C3 C4 C5 0.0(9) . . . . ?
C1 C2 C7 F2 -0.7(17) . . . . ?
C1 C2 C7 F6 114.4(13) . . . . ?
C1 C2 C7 F3 -125.6(17) . . . . ?
C1 C2 C7 F5 100(2) . . . . ?
C1 C2 C7 F4 -148.8(18) . . . . ?
C1 C2 C7 F1 -25.8(16) . . . . ?
C1 C2 C3 C4 1.3(9) . . . . ?
C1 C6 C5 C4 1.3(8) . . . . ?
C8 P2 C14 C15 46.8(4) . . . . ?
C8 P2 C14 C19 -138.0(4) . . . . ?
C8 P2 C20 C25 -144.9(4) . . . . ?
C8 P2 C20 C21 41.8(5) . . . . ?
C8 C13 C12 C11 0.0(9) . . . . ?
C8 C9 C10 C11 -0.6(10) . . . . ?
C13 C8 C9 C10 0.7(9) . . . . ?
C13 C12 C11 C10 0.1(10) . . . . ?
C25 C20 C21 C22 -0.5(9) . . . . ?
C26 P1 C32 C33 -52.1(6) . . . . ?
C26 P1 C32 C37 131.0(6) . . . . ?
C26 P1 C38 C39 -14.1(6) . . . . ?
C26 P1 C38 C43 166.0(5) . . . . ?
C26 C27 C28 C29 -0.4(11) . . . . ?
C26 C31 C30 C29 -2.7(11) . . . . ?
C19 C14 C15 C16 0.0(7) . . . . ?
C19 C18 C17 C16 -1.7(9) . . . . ?
C6 C5 C4 C3 -1.3(9) . . . . ?
C21 C20 C25 C24 0.4(8) . . . . ?
C12 C11 C10 C9 0.2(10) . . . . ?
C9 C8 C13 C12 -0.3(8) . . . . ?
C7 F2 F5 F6 -36(13) . . . . ?
C7 F6 F5 F2 27(10) . . . . ?
C7 C2 C1 Ni1 -5.8(8) . . . . ?
C7 C2 C1 C6 176.7(5) . . . . ?
C7 C2 C3 C4 -176.7(6) . . . . ?
C3 C2 C1 Ni1 176.2(4) . . . . ?
C3 C2 C1 C6 -1.3(8) . . . . ?
C3 C2 C7 F2 177.4(16) . . . . ?
C3 C2 C7 F6 -67.5(13) . . . . ?
C3 C2 C7 F3 52.4(18) . . . . ?
C3 C2 C7 F5 -82(2) . . . . ?
C3 C2 C7 F4 29.3(19) . . . . ?
C3 C2 C7 F1 152.3(15) . . . . ?
C32 P1 C26 C27 159.1(5) . . . . ?
C32 P1 C26 C31 -21.9(6) . . . . ?
C32 P1 C38 C39 94.6(6) . . . . ?
C32 P1 C38 C43 -85.3(5) . . . . ?
C32 C33 C34 C35 -0.4(10) . . . . ?
C32 C37 C36 C35 3.1(14) . . . . ?
C38 P1 C26 C27 -93.4(5) . . . . ?
C38 P1 C26 C31 85.6(6) . . . . ?
C38 P1 C32 C33 -160.2(5) . . . . ?
C38 P1 C32 C37 22.9(7) . . . . ?
C38 C39 C40 C41 -1.3(11) . . . . ?
C38 C43 C42 C41 0.0(10) . . . . ?
C33 C32 C37 C36 -1.2(12) . . . . ?
C33 C34 C35 C36 2.2(11) . . . . ?
C22 C23 C24 C25 0.0(9) . . . . ?
C39 C38 C43 C42 0.7(9) . . . . ?
C27 C26 C31 C30 2.1(10) . . . . ?
C27 C28 C29 C30 -0.1(12) . . . . ?
C24 C23 C22 C21 -0.1(10) . . . . ?
C43 C38 C39 C40 -0.1(10) . . . . ?
C34 C35 C36 C37 -3.6(13) . . . . ?
C31 C26 C27 C28 -0.6(10) . . . . ?
C28 C29 C30 C31 1.7(12) . . . . ?
C40 C41 C42 C43 -1.4(11) . . . . ?
C42 C41 C40 C39 2.1(11) . . . . ?
C37 C32 C33 C34 -0.1(10) . . . . ?
F5 F2 C7 F6 7(2) . . . . ?
F5 F2 C7 F3 -109.9(17) . . . . ?
F5 F2 C7 C2 121.8(16) . . . . ?
F5 F2 C7 F4 -91(2) . . . . ?
F5 F2 C7 F1 -149(5) . . . . ?
F5 F2 F1 C7 26(3) . . . . ?
F5 F6 C7 F2 -21(7) . . . . ?
F5 F6 C7 F3 94(7) . . . . ?
F5 F6 C7 C2 -144(6) . . . . ?
F5 F6 C7 F4 100(7) . . . . ?
F5 F6 C7 F1 -10(7) . . . . ?
F5 C7 F1 F2 -32(5) . . . . ?
F4 C7 F5 F2 119(2) . . . . ?
F4 C7 F5 F6 -81(6) . . . . ?
F4 C7 F1 F2 -130(4) . . . . ?
F1 F2 C7 F6 156(4) . . . . ?
F1 F2 C7 F3 39(5) . . . . ?
F1 F2 C7 C2 -90(4) . . . . ?
F1 F2 C7 F5 149(5) . . . . ?
F1 F2 C7 F4 57(5) . . . . ?
F1 F2 F5 F6 -73(15) . . . . ?
F1 F2 F5 C7 -37(6) . . . . ?
F1 C7 F5 F2 11.9(19) . . . . ?
F1 C7 F5 F6 172(6) . . . . ?
F12 F11 B1 F9 137(2) . . . . ?
F12 F11 B1 F8 81(2) . . . . ?
F12 F11 B1 F13 -98.1(17) . . . . ?
F12 F11 B1 F10 175.2(19) . . . . ?
F12 F11 B1 F7 6(2) . . . . ?
F12 F11 F10 F9 37(3) . . . . ?
F12 F11 F10 B1 -5(2) . . . . ?
F12 B1 F10 F9 -130.8(18) . . . . ?
F12 B1 F10 F11 3.7(14) . . . . ?
F12 B1 F7 F8 126.7(14) . . . . ?
F9 F8 B1 F12 132(2) . . . . ?
F9 F8 B1 F11 82.8(16) . . . . ?
F9 F8 B1 F13 -97.7(13) . . . . ?
F9 F8 B1 F10 13.1(19) . . . . ?
F9 F8 B1 F7 -179.3(13) . . . . ?
F9 F8 F7 F12 46.6(18) . . . . ?
F9 F8 F7 B1 0.7(12) . . . . ?
F9 B1 F10 F11 134.4(17) . . . . ?
F9 B1 F7 F12 -127.4(16) . . . . ?
F9 B1 F7 F8 -0.7(12) . . . . ?
F11 F12 B1 F9 -66(3) . . . . ?
F11 F12 B1 F8 -122.4(16) . . . . ?
F11 F12 B1 F13 103.8(17) . . . . ?
F11 F12 B1 F10 -4.5(18) . . . . ?
F11 F12 B1 F7 -174(2) . . . . ?
F11 F12 F7 F8 -39(3) . . . . ?
F11 F12 F7 B1 7(2) . . . . ?
F11 B1 F10 F9 -134.4(17) . . . . ?
F11 B1 F7 F12 -4.9(18) . . . . ?
F11 B1 F7 F8 121.8(11) . . . . ?
F8 F9 B1 F12 -80(2) . . . . ?
F8 F9 B1 F11 -123.5(12) . . . . ?
F8 F9 B1 F13 110.2(12) . . . . ?
F8 F9 B1 F10 -165(2) . . . . ?
F8 F9 B1 F7 0.8(14) . . . . ?
F8 F9 F10 F11 -24(3) . . . . ?
F8 F9 F10 B1 17(2) . . . . ?
F8 B1 F10 F9 -12.7(18) . . . . ?
F8 B1 F10 F11 121.8(11) . . . . ?
F8 B1 F7 F12 -126.7(14) . . . . ?
B1 F12 F11 F10 4.6(18) . . . . ?
B1 F12 F7 F8 -45.8(10) . . . . ?
B1 F9 F8 F7 -0.6(11) . . . . ?
B1 F9 F10 F11 -41.5(11) . . . . ?
B1 F11 F10 F9 42.5(13) . . . . ?
B1 F8 F7 F12 45.9(11) . . . . ?
F13 B1 F10 F9 111.5(13) . . . . ?
F13 B1 F10 F11 -114.1(10) . . . . ?
F13 B1 F7 F12 113.6(13) . . . . ?
F13 B1 F7 F8 -119.7(8) . . . . ?
F10 F9 F8 B1 -16(2) . . . . ?
F10 F9 F8 F7 -17(3) . . . . ?
F10 F9 B1 F12 85(3) . . . . ?
F10 F9 B1 F11 41.4(19) . . . . ?
F10 F9 B1 F8 165(2) . . . . ?
F10 F9 B1 F13 -84.9(18) . . . . ?
F10 F9 B1 F7 166(2) . . . . ?
F10 F11 B1 F12 -175.2(19) . . . . ?
F10 F11 B1 F9 -37.9(14) . . . . ?
F10 F11 B1 F8 -93.8(17) . . . . ?
F10 F11 B1 F13 86.7(13) . . . . ?
F10 F11 B1 F7 -169.2(16) . . . . ?
F10 B1 F7 F12 -56(8) . . . . ?
F10 B1 F7 F8 71(8) . . . . ?
F7 F12 F11 B1 -6(2) . . . . ?
F7 F12 F11 F10 -2(4) . . . . ?
F7 F12 B1 F9 108(2) . . . . ?
F7 F12 B1 F11 174(2) . . . . ?
F7 F12 B1 F8 51.3(15) . . . . ?
F7 F12 B1 F13 -82.6(14) . . . . ?
F7 F12 B1 F10 169.1(17) . . . . ?
F7 F8 B1 F12 -49.0(17) . . . . ?
F7 F8 B1 F9 179.3(13) . . . . ?
F7 F8 B1 F11 -97.9(15) . . . . ?
F7 F8 B1 F13 81.6(12) . . . . ?
F7 F8 B1 F10 -167.7(18) . . . . ?
F7 B1 F10 F9 -79(8) . . . . ?
F7 B1 F10 F11 55(8) . . . . ?

loop_
_exptl_oxdiff_crystal_face_indexfrac_h
_exptl_oxdiff_crystal_face_indexfrac_k
_exptl_oxdiff_crystal_face_indexfrac_l
_exptl_oxdiff_crystal_face_x
_exptl_oxdiff_crystal_face_y
_exptl_oxdiff_crystal_face_z
-17.0373 0.0495 16.9278 -0.0813 -0.8277 -0.5637
17.0373 -0.0495 -16.9278 0.0813 0.8277 0.5637
-6.9956 -17.9647 -12.0214 -0.0790 -0.5215 0.8466
6.9956 17.9647 12.0214 0.0790 0.5215 -0.8466
-12.9405 16.0243 -8.0571 0.9439 -0.2401 -0.2582
11.9542 -18.0198 2.0545 -0.8291 0.2013 0.4910
-3.0236 14.9963 18.9803 0.0193 0.0035 -1.0034
3.0236 -14.9963 -18.9803 -0.0193 -0.0035 1.0034

loop_
_smtbx_masks_void_nr
_smtbx_masks_void_average_x
_smtbx_masks_void_average_y
_smtbx_masks_void_average_z
_smtbx_masks_void_volume
_smtbx_masks_void_count_electrons
_smtbx_masks_void_content
1 0.258 0.137 0.342 151.8 41.0 ?
2 0.242 0.637 0.158 151.8 40.4 ?
3 0.758 0.363 0.842 151.8 41.1 ?
4 0.742 0.863 0.658 151.8 40.4 ?
